data_2225036
loop_
_publ_author_name
'Shen, Lei'
'Hu, Yong-Hong'
'Yang, Wen-Ge'
'Zhao, Xiao-Lei'
'Yao, Jin-Feng'

_publ_section_title
;
 1-Bromo-2-(4-methoxyphenoxy)ethane
;
_journal_coeditor_code JH2122
_journal_issue 2
_journal_name_full 'Acta Crystallographica Section E'
_journal_page_first o439
_journal_paper_doi 10.1107/S1600536810001893
_journal_volume 66
_journal_year 2010
_chemical_formula_iupac 'C9 H11 Br O2'
_chemical_formula_moiety 'C9 H11 Br O2'
_chemical_formula_sum 'C9 H11 Br O2'
_chemical_formula_weight 231.09
_chemical_name_common 1-Bromo-2-(4-methoxyphenoxy)ethane
_chemical_name_systematic
;
1-Bromo-2-(4-methoxyphenoxy)ethane
;
_space_group_IT_number 14
_symmetry_cell_setting monoclinic
_symmetry_space_group_name_Hall '-P 2ybc'
_symmetry_space_group_name_H-M 'P 1 21/c 1'
_atom_sites_solution_hydrogens geom
_atom_sites_solution_primary direct
_atom_sites_solution_secondary difmap
_audit_creation_method SHELXL-97
_cell_angle_alpha 90.00
_cell_angle_beta 94.54(3)
_cell_angle_gamma 90.00
_cell_formula_units_Z 4
_cell_length_a 21.112(4)
_cell_length_b 5.4180(11)
_cell_length_c 8.3230(17)
_cell_measurement_reflns_used 25
_cell_measurement_temperature 293(2)
_cell_measurement_theta_max 13
_cell_measurement_theta_min 9
_cell_volume 949.0(3)
_computing_cell_refinement 'CAD-4 Software (Enraf--Nonius, 1985)'
_computing_data_collection 'CAD-4 Software (Enraf--Nonius, 1985)'
_computing_data_reduction 'XCAD-4 (Harms & Wocadlo, 1995)'
_computing_molecular_graphics 'PLATON (Spek, 2009)'
_computing_publication_material 'SHELXTL (Sheldrick, 2008)'
_computing_structure_refinement 'SHELXL97 (Sheldrick, 2008)'
_computing_structure_solution 'SHELXS97 (Sheldrick, 2008)'
_diffrn_ambient_temperature 293(2)
_diffrn_measured_fraction_theta_full 0.999
_diffrn_measured_fraction_theta_max 0.999
_diffrn_measurement_device_type 'Enraf--Nonius CAD-4 diffractometer'
_diffrn_measurement_method '\w/2\q scans'
_diffrn_radiation_monochromator graphite
_diffrn_radiation_source 'fine-focus sealed tube'
_diffrn_radiation_type MoK\a
_diffrn_radiation_wavelength 0.71073
_diffrn_reflns_av_R_equivalents 0.0727
_diffrn_reflns_av_sigmaI/netI 0.0726
_diffrn_reflns_limit_h_max 0
_diffrn_reflns_limit_h_min -25
_diffrn_reflns_limit_k_max 6
_diffrn_reflns_limit_k_min 0
_diffrn_reflns_limit_l_max 9
_diffrn_reflns_limit_l_min -9
_diffrn_reflns_number 1759
_diffrn_reflns_theta_full 25.25
_diffrn_reflns_theta_max 25.25
_diffrn_reflns_theta_min 1.94
_diffrn_standards_decay_% 1
_diffrn_standards_interval_count 200
_diffrn_standards_interval_time 120
_diffrn_standards_number 3
_exptl_absorpt_coefficient_mu 4.289
_exptl_absorpt_correction_T_max 0.6737
_exptl_absorpt_correction_T_min 0.4809
_exptl_absorpt_correction_type psi-scan
_exptl_absorpt_process_details '(North <i>et al.</i>,  1968)'
_exptl_crystal_colour colourless
_exptl_crystal_density_diffrn 1.617
_exptl_crystal_density_method 'not measured'
_exptl_crystal_description block
_exptl_crystal_F_000 464
_exptl_crystal_size_max 0.20
_exptl_crystal_size_mid 0.10
_exptl_crystal_size_min 0.10
_refine_diff_density_max 0.663
_refine_diff_density_min -0.554
_refine_ls_extinction_coef 0.010(2)
_refine_ls_extinction_expression Fc^*^=kFc[1+0.001xFc^2^\l^3^/sin(2\q)]^-1/4^
_refine_ls_extinction_method 'SHELXL97 (Sheldrick, 2008)'
_refine_ls_goodness_of_fit_ref 1.008
_refine_ls_hydrogen_treatment constr
_refine_ls_matrix_type full
_refine_ls_number_parameters 110
_refine_ls_number_reflns 1713
_refine_ls_number_restraints 0
_refine_ls_restrained_S_all 1.008
_refine_ls_R_factor_all 0.1181
_refine_ls_R_factor_gt 0.0686
_refine_ls_shift/su_max 0.000
_refine_ls_shift/su_mean 0.000
_refine_ls_structure_factor_coef Fsqd
_refine_ls_weighting_details 'calc w=1/[\s^2^(Fo^2^)+(0.0600P)^2^+5.0000P] where P=(Fo^2^+2Fc^2^)/3'
_refine_ls_weighting_scheme calc
_refine_ls_wR_factor_gt 0.1379
_refine_ls_wR_factor_ref 0.1551
_reflns_number_gt 1050
_reflns_number_total 1713
_reflns_threshold_expression I>2\s(I)
_cod_data_source_file jh2122.cif
_cod_data_source_block I
_cod_original_sg_symbol_H-M 'P 21/c'
_cod_database_code 2225036
_cod_database_fobs_code 2225036

loop_
_symmetry_equiv_pos_as_xyz
'x, y, z'
'-x, y+1/2, -z+1/2'
'-x, -y, -z'
'x, -y-1/2, z-1/2'

loop_
_atom_site_type_symbol
_atom_site_label
_atom_site_fract_x
_atom_site_fract_y
_atom_site_fract_z
_atom_site_U_iso_or_equiv
_atom_site_adp_type
_atom_site_calc_flag
_atom_site_refinement_flags
_atom_site_occupancy
_atom_site_disorder_assembly
_atom_site_disorder_group
Br Br 0.43028(5) 0.39656(16) 0.68335(11) 0.0565(4) Uani d . 1 . .
O O1 0.0725(3) 0.4636(12) 0.1822(7) 0.0603(17) Uani d . 1 . .
C C1 0.0493(5) 0.2506(19) 0.0971(11) 0.068(3) Uani d . 1 . .
H H1A 0.0047 0.2689 0.0682 0.102 Uiso calc R 1 . .
H H1B 0.0564 0.1077 0.1643 0.102 Uiso calc R 1 . .
H H1C 0.0713 0.2313 0.0012 0.102 Uiso calc R 1 . .
O O2 0.3246(3) 0.5406(10) 0.4019(5) 0.0443(14) Uani d . 1 . .
C C2 0.1538(4) 0.6649(13) 0.3366(8) 0.0344(18) Uani d . 1 . .
H H2A 0.1238 0.7785 0.3664 0.041 Uiso calc R 1 . .
C C3 0.1353(3) 0.4740(14) 0.2328(8) 0.0305(17) Uani d . 1 . .
C C4 0.2150(3) 0.6877(13) 0.3951(8) 0.0317(17) Uani d . 1 . .
H H4A 0.2263 0.8141 0.4673 0.038 Uiso calc R 1 . .
C C5 0.2602(3) 0.5311(12) 0.3510(7) 0.0266(16) Uani d . 1 . .
C C6 0.2427(4) 0.3359(14) 0.2494(8) 0.0374(19) Uani d . 1 . .
H H6A 0.2731 0.2239 0.2203 0.045 Uiso calc R 1 . .
C C7 0.1801(4) 0.3076(14) 0.1914(8) 0.0361(19) Uani d . 1 . .
H H7A 0.1683 0.1755 0.1243 0.043 Uiso calc R 1 . .
C C8 0.3458(4) 0.7249(14) 0.5127(8) 0.039(2) Uani d . 1 . .
H H8A 0.3222 0.7152 0.6079 0.047 Uiso calc R 1 . .
H H8B 0.3387 0.8866 0.4646 0.047 Uiso calc R 1 . .
C C9 0.4136(4) 0.6893(15) 0.5575(9) 0.0408(19) Uani d . 1 . .
H H9A 0.4299 0.8313 0.6186 0.049 Uiso calc R 1 . .
H H9B 0.4360 0.6791 0.4603 0.049 Uiso calc R 1 . .

loop_
_atom_site_aniso_label
_atom_site_aniso_U_11
_atom_site_aniso_U_22
_atom_site_aniso_U_33
_atom_site_aniso_U_12
_atom_site_aniso_U_13
_atom_site_aniso_U_23
Br 0.0742(7) 0.0413(5) 0.0505(6) 0.0066(5) -0.0173(4) 0.0053(5)
O1 0.051(4) 0.066(4) 0.062(4) 0.002(3) -0.011(3) -0.013(3)
C1 0.076(7) 0.069(7) 0.056(6) -0.010(6) -0.021(5) -0.011(5)
O2 0.061(4) 0.051(4) 0.019(3) 0.002(3) -0.006(2) -0.007(2)
C2 0.053(5) 0.026(4) 0.025(4) 0.006(3) 0.006(3) 0.005(3)
C3 0.036(4) 0.037(4) 0.018(4) 0.008(4) 0.000(3) -0.007(3)
C4 0.045(4) 0.022(4) 0.027(4) 0.002(4) 0.001(3) -0.009(3)
C5 0.046(4) 0.023(4) 0.010(3) 0.002(3) -0.001(3) 0.005(3)
C6 0.058(5) 0.033(5) 0.020(4) 0.004(4) -0.003(3) 0.000(3)
C7 0.064(5) 0.026(4) 0.016(4) -0.001(4) -0.011(3) -0.003(3)
C8 0.068(6) 0.029(4) 0.018(4) -0.011(4) -0.008(3) 0.005(3)
C9 0.048(5) 0.040(5) 0.034(4) -0.016(4) 0.000(4) 0.004(4)

loop_
_atom_type_symbol
_atom_type_description
_atom_type_scat_dispersion_real
_atom_type_scat_dispersion_imag
_atom_type_scat_source
C C 0.0033 0.0016 'International Tables Vol C Tables 4.2.6.8 and 6.1.1.4'
H H 0.0000 0.0000 'International Tables Vol C Tables 4.2.6.8 and 6.1.1.4'
O O 0.0106 0.0060 'International Tables Vol C Tables 4.2.6.8 and 6.1.1.4'
Br Br -0.2901 2.4595 'International Tables Vol C Tables 4.2.6.8 and 6.1.1.4'

loop_
_geom_angle_atom_site_label_1
_geom_angle_atom_site_label_2
_geom_angle_atom_site_label_3
_geom_angle_site_symmetry_1
_geom_angle_site_symmetry_3
_geom_angle
_geom_angle_publ_flag
C3 O1 C1 . . 118.4(7) yes
O1 C1 H1A . . 109.5 ?
O1 C1 H1B . . 109.5 ?
H1A C1 H1B . . 109.5 ?
O1 C1 H1C . . 109.5 ?
H1A C1 H1C . . 109.5 ?
H1B C1 H1C . . 109.5 ?
C5 O2 C8 . . 118.5(6) yes
C4 C2 C3 . . 120.6(7) ?
C4 C2 H2A . . 119.7 ?
C3 C2 H2A . . 119.7 ?
O1 C3 C7 . . 124.8(6) yes
O1 C3 C2 . . 116.4(6) yes
C7 C3 C2 . . 118.8(7) ?
C2 C4 C5 . . 121.5(7) ?
C2 C4 H4A . . 119.3 ?
C5 C4 H4A . . 119.3 ?
C4 C5 C6 . . 119.0(7) ?
C4 C5 O2 . . 126.1(6) yes
C6 C5 O2 . . 114.9(6) yes
C7 C6 C5 . . 120.0(7) ?
C7 C6 H6A . . 120.0 ?
C5 C6 H6A . . 120.0 ?
C3 C7 C6 . . 120.0(7) ?
C3 C7 H7A . . 120.0 ?
C6 C7 H7A . . 120.0 ?
O2 C8 C9 . . 109.1(7) yes
O2 C8 H8A . . 109.9 ?
C9 C8 H8A . . 109.9 ?
O2 C8 H8B . . 109.9 ?
C9 C8 H8B . . 109.9 ?
H8A C8 H8B . . 108.3 ?
C8 C9 Br . . 112.4(5) yes
C8 C9 H9A . . 109.1 ?
Br C9 H9A . . 109.1 ?
C8 C9 H9B . . 109.1 ?
Br C9 H9B . . 109.1 ?
H9A C9 H9B . . 107.9 ?

loop_
_geom_bond_atom_site_label_1
_geom_bond_atom_site_label_2
_geom_bond_site_symmetry_2
_geom_bond_distance
_geom_bond_publ_flag
Br C9 . 1.918(8) yes
O1 C3 . 1.360(9) yes
O1 C1 . 1.421(11) yes
C1 H1A . 0.9600 ?
C1 H1B . 0.9600 ?
C1 H1C . 0.9600 ?
O2 C5 . 1.393(8) yes
O2 C8 . 1.408(9) yes
C2 C4 . 1.350(10) ?
C2 C3 . 1.384(10) ?
C2 H2A . 0.9300 ?
C3 C7 . 1.370(10) ?
C4 C5 . 1.350(9) ?
C4 H4A . 0.9300 ?
C5 C6 . 1.386(9) ?
C6 C7 . 1.380(10) ?
C6 H6A . 0.9300 ?
C7 H7A . 0.9300 ?
C8 C9 . 1.463(10) ?
C8 H8A . 0.9700 ?
C8 H8B . 0.9700 ?
C9 H9A . 0.9700 ?
C9 H9B . 0.9700 ?

loop_
_geom_torsion_atom_site_label_1
_geom_torsion_atom_site_label_2
_geom_torsion_atom_site_label_3
_geom_torsion_atom_site_label_4
_geom_torsion_site_symmetry_1
_geom_torsion_site_symmetry_2
_geom_torsion_site_symmetry_3
_geom_torsion_site_symmetry_4
_geom_torsion
_geom_torsion_publ_flag
C1 O1 C3 C7 . . . . 8.3(11) ?
C1 O1 C3 C2 . . . . -170.1(7) ?
C4 C2 C3 O1 . . . . 179.0(7) ?
C4 C2 C3 C7 . . . . 0.5(10) ?
C3 C2 C4 C5 . . . . 2.0(11) ?
C2 C4 C5 C6 . . . . -3.1(10) ?
C2 C4 C5 O2 . . . . 178.9(6) ?
C8 O2 C5 C4 . . . . 1.6(9) ?
C8 O2 C5 C6 . . . . -176.4(6) ?
C4 C5 C6 C7 . . . . 1.7(10) ?
O2 C5 C6 C7 . . . . 179.9(6) ?
O1 C3 C7 C6 . . . . 179.8(7) ?
C2 C3 C7 C6 . . . . -1.8(10) ?
C5 C6 C7 C3 . . . . 0.7(10) ?
C5 O2 C8 C9 . . . . 176.1(6) ?
O2 C8 C9 Br . . . . -68.6(7) ?

loop_
_cod_related_entry_id
_cod_related_entry_database
_cod_related_entry_code
1 ChemSpider 503992
